data_7233587
loop_
_publ_author_name
'Yulia A. Getmanenko'
'Shin-Woong Kang'
'Naresh Shakya'
'Chandra Pokhrel'
'Scott D. Bunge'
'Satyendra Kumar'
'Brett D. Ellman'
'Robert J. Twieg'

_publ_section_title
;
 5,5'-Bis-(alkylpyridinyl)-2,2'-bithiophenes: synthesis, liquid
 crystalline behaviour and charge transport
;
_journal_name_full 'Journal of Materials Chemistry C'
_journal_page_first 256
_journal_page_last 271
_journal_paper_doi 10.1039/C3TC31522C
_journal_volume 2
_journal_year 2014
_chemical_formula_sum 'C32 H40 N2 S2'
_chemical_formula_weight 516.78
_chemical_name_common 5,5Bis(5nheptylpyridin-2-yl)2,2-bithiophene
_space_group_IT_number 2
_space_group_name_Hall '-P 1'
_space_group_name_H-M_alt 'P -1'
_symmetry_cell_setting triclinic
_symmetry_space_group_name_H-M 'P -1'
_atom_sites_solution_hydrogens geom
_atom_sites_solution_primary direct
_atom_sites_solution_secondary difmap
_cell_angle_alpha 64.751(9)
_cell_angle_beta 85.929(10)
_cell_angle_gamma 83.362(10)
_cell_formula_units_Z 1
_cell_length_a 5.911(3)
_cell_length_b 11.088(6)
_cell_length_c 11.978(7)
_cell_measurement_reflns_used 1489
_cell_measurement_temperature 100(2)
_cell_measurement_theta_max 29.03
_cell_measurement_theta_min 3.31
_cell_volume 705.1(7)
_computing_cell_refinement 'Bruker SMART'
_computing_data_collection 'Bruker SMART'
_computing_data_reduction 'Bruker SAINT'
_computing_molecular_graphics 'Bruker SHELXTL'
_computing_publication_material 'Bruker SHELXTL'
_computing_structure_refinement 'SHELXL-97 (Sheldrick, 1997)'
_computing_structure_solution 'SHELXS-97 (Sheldrick, 1990)'
_diffrn_ambient_temperature 100(2)
_diffrn_measured_fraction_theta_full 0.997
_diffrn_measured_fraction_theta_max 0.997
_diffrn_measurement_device_type 'CCD area detector'
_diffrn_measurement_method 'phi and omega scans'
_diffrn_radiation_monochromator graphite
_diffrn_radiation_source 'fine-focus sealed tube'
_diffrn_radiation_type MoK\a
_diffrn_radiation_wavelength 0.71073
_diffrn_reflns_av_R_equivalents 0.0454
_diffrn_reflns_av_sigmaI/netI 0.0640
_diffrn_reflns_limit_h_max 7
_diffrn_reflns_limit_h_min -7
_diffrn_reflns_limit_k_max 13
_diffrn_reflns_limit_k_min -13
_diffrn_reflns_limit_l_max 14
_diffrn_reflns_limit_l_min -13
_diffrn_reflns_number 5498
_diffrn_reflns_theta_full 25.05
_diffrn_reflns_theta_max 25.05
_diffrn_reflns_theta_min 1.88
_exptl_absorpt_coefficient_mu 0.212
_exptl_absorpt_correction_T_max 0.9812
_exptl_absorpt_correction_T_min 0.9068
_exptl_absorpt_correction_type multi-scan
_exptl_absorpt_process_details SADABS
_exptl_crystal_colour yellow
_exptl_crystal_density_diffrn 1.217
_exptl_crystal_density_meas ?
_exptl_crystal_density_method 'not measured'
_exptl_crystal_description block
_exptl_crystal_F_000 278
_exptl_crystal_size_max 0.47
_exptl_crystal_size_mid 0.35
_exptl_crystal_size_min 0.09
_refine_diff_density_max 0.655
_refine_diff_density_min -0.538
_refine_diff_density_rms 0.086
_refine_ls_extinction_method none
_refine_ls_goodness_of_fit_ref 0.904
_refine_ls_hydrogen_treatment constr
_refine_ls_matrix_type full
_refine_ls_number_parameters 164
_refine_ls_number_reflns 2482
_refine_ls_number_restraints 0
_refine_ls_restrained_S_all 0.904
_refine_ls_R_factor_all 0.0870
_refine_ls_R_factor_gt 0.0565
_refine_ls_shift/su_max 0.000
_refine_ls_shift/su_mean 0.000
_refine_ls_structure_factor_coef Fsqd
_refine_ls_weighting_details 'calc w=1/[\s^2^(Fo^2^)+(0.1000P)^2^+0.6213P] where P=(Fo^2^+2Fc^2^)/3'
_refine_ls_weighting_scheme calc
_refine_ls_wR_factor_gt 0.1379
_refine_ls_wR_factor_ref 0.1626
_reflns_number_gt 1800
_reflns_number_total 2482
_reflns_threshold_expression >2sigma(I)
_cod_data_source_file 1000001.cif
_cod_data_source_block PCOD1000001
_cod_depositor_comments
;
The following automatic conversions were performed:

data item '_exptl_absorpt_correction_type' value 'MULTI-SCAN' was
changed to 'multi-scan' in accordance with the built-in table derived
from the CIF Core dictionary named 'cif_core.dic' version 2.4.5 last
updated on 2014-11-21.

data item '_symmetry_cell_setting' value 'Triclinic' was changed to
'triclinic' in accordance with the built-in table derived from the
CIF Core dictionary named 'cif_core.dic' version 2.4.5 last updated
on 2014-11-21.

data item '_exptl_crystal_density_meas' value 'not measured' was
changed to '?' -- the value is perceived as not measured.

Automatic conversion script
Id: cif_fix_values 6909 2019-04-08 15:41:33Z antanas 
;
_cod_original_sg_symbol_H-M P-1
_cod_database_code 7233587

loop_
_symmetry_equiv_pos_as_xyz
'x, y, z'
'-x, -y, -z'

loop_
_atom_site_label
_atom_site_type_symbol
_atom_site_fract_x
_atom_site_fract_y
_atom_site_fract_z
_atom_site_U_iso_or_equiv
_atom_site_adp_type
_atom_site_occupancy
_atom_site_symmetry_multiplicity
_atom_site_calc_flag
_atom_site_refinement_flags
_atom_site_disorder_assembly
_atom_site_disorder_group
S1 S 0.01333(13) 0.34014(8) 0.18960(7) 0.0251(3) Uani 1 1 d . . .
N1 N 0.1484(4) 0.1645(3) 0.4413(2) 0.0278(6) Uani 1 1 d . . .
C1 C 0.0712(5) 0.4775(3) 0.0539(3) 0.0229(7) Uani 1 1 d . . .
C2 C 0.2616(5) 0.5319(3) 0.0657(3) 0.0260(7) Uani 1 1 d . . .
H2 H 0.3184 0.6070 0.0031 0.031 Uiso 1 1 calc R . .
C3 C 0.3609(5) 0.4621(3) 0.1818(3) 0.0280(7) Uani 1 1 d . . .
H3 H 0.4904 0.4867 0.2035 0.034 Uiso 1 1 calc R . .
C4 C 0.2493(5) 0.3543(3) 0.2605(3) 0.0242(7) Uani 1 1 d . . .
C5 C 0.3006(5) 0.2561(3) 0.3865(3) 0.0249(7) Uani 1 1 d . . .
C6 C 0.4951(5) 0.2538(3) 0.4470(3) 0.0287(7) Uani 1 1 d . . .
H6 H 0.5991 0.3169 0.4079 0.034 Uiso 1 1 calc R . .
C7 C 0.5318(5) 0.1566(3) 0.5663(3) 0.0291(7) Uani 1 1 d . . .
H7 H 0.6614 0.1544 0.6071 0.035 Uiso 1 1 calc R . .
C8 C 0.3763(5) 0.0627(3) 0.6249(3) 0.0243(7) Uani 1 1 d . . .
C9 C 0.1890(5) 0.0721(3) 0.5555(3) 0.0276(7) Uani 1 1 d . . .
H9 H 0.0846 0.0088 0.5920 0.033 Uiso 1 1 calc R . .
C10 C 0.4003(5) -0.0466(3) 0.7544(3) 0.0275(7) Uani 1 1 d . . .
H10A H 0.4102 -0.1323 0.7499 0.033 Uiso 1 1 calc R . .
H10B H 0.2624 -0.0402 0.8014 0.033 Uiso 1 1 calc R . .
C11 C 0.6042(5) -0.0462(3) 0.8262(3) 0.0262(7) Uani 1 1 d . . .
H11A H 0.7435 -0.0566 0.7819 0.031 Uiso 1 1 calc R . .
H11B H 0.5980 0.0399 0.8298 0.031 Uiso 1 1 calc R . .
C12 C 0.6126(5) -0.1561(3) 0.9569(3) 0.0264(7) Uani 1 1 d . . .
H12A H 0.6220 -0.2423 0.9533 0.032 Uiso 1 1 calc R . .
H12B H 0.4721 -0.1468 1.0007 0.032 Uiso 1 1 calc R . .
C13 C 0.8127(5) -0.1540(3) 1.0291(3) 0.0281(7) Uani 1 1 d . . .
H13A H 0.9528 -0.1653 0.9858 0.034 Uiso 1 1 calc R . .
H13B H 0.8052 -0.0667 1.0302 0.034 Uiso 1 1 calc R . .
C14 C 0.8234(5) -0.2604(3) 1.1614(3) 0.0278(7) Uani 1 1 d . . .
H14A H 0.6839 -0.2491 1.2051 0.033 Uiso 1 1 calc R . .
H14B H 0.8309 -0.3479 1.1606 0.033 Uiso 1 1 calc R . .
C15 C 1.0247(5) -0.2569(3) 1.2317(3) 0.0311(8) Uani 1 1 d . . .
H15A H 1.1644 -0.2673 1.1877 0.037 Uiso 1 1 calc R . .
H15B H 1.0163 -0.1700 1.2337 0.037 Uiso 1 1 calc R . .
C16 C 1.0343(7) -0.3648(4) 1.3629(3) 0.0418(9) Uani 1 1 d . . .
H16A H 0.9018 -0.3512 1.4089 0.063 Uiso 1 1 calc R . .
H16B H 1.1687 -0.3604 1.4010 0.063 Uiso 1 1 calc R . .
H16C H 1.0384 -0.4511 1.3619 0.063 Uiso 1 1 calc R . .

loop_
_atom_site_aniso_label
_atom_site_aniso_U_11
_atom_site_aniso_U_22
_atom_site_aniso_U_33
_atom_site_aniso_U_23
_atom_site_aniso_U_13
_atom_site_aniso_U_12
S1 0.0158(4) 0.0323(5) 0.0265(4) -0.0123(3) 0.0016(3) -0.0016(3)
N1 0.0177(14) 0.0364(15) 0.0280(14) -0.0127(12) 0.0010(11) -0.0027(12)
C1 0.0157(15) 0.0297(16) 0.0257(16) -0.0163(14) 0.0061(12) 0.0026(12)
C2 0.0182(16) 0.0267(16) 0.0313(17) -0.0115(14) 0.0047(13) -0.0012(13)
C3 0.0154(16) 0.0374(18) 0.0311(17) -0.0151(15) 0.0022(13) -0.0014(13)
C4 0.0143(15) 0.0319(17) 0.0305(17) -0.0190(15) 0.0033(13) 0.0031(13)
C5 0.0164(15) 0.0333(18) 0.0283(17) -0.0177(14) 0.0049(13) 0.0009(13)
C6 0.0155(16) 0.0374(18) 0.0320(17) -0.0138(15) 0.0033(13) -0.0036(13)
C7 0.0129(15) 0.0432(19) 0.0325(17) -0.0174(16) -0.0012(13) -0.0018(14)
C8 0.0164(15) 0.0319(17) 0.0281(17) -0.0175(14) 0.0031(13) 0.0016(13)
C9 0.0163(16) 0.0377(18) 0.0294(17) -0.0143(15) 0.0028(13) -0.0064(13)
C10 0.0190(16) 0.0367(18) 0.0270(17) -0.0147(15) 0.0041(13) -0.0015(13)
C11 0.0179(16) 0.0311(17) 0.0296(17) -0.0141(14) 0.0008(13) 0.0015(13)
C12 0.0164(15) 0.0329(17) 0.0303(17) -0.0150(15) 0.0049(13) -0.0007(13)
C13 0.0203(16) 0.0333(18) 0.0316(17) -0.0154(15) 0.0040(13) -0.0021(13)
C14 0.0205(16) 0.0325(17) 0.0311(17) -0.0159(15) 0.0051(13) 0.0003(13)
C15 0.0278(18) 0.0339(19) 0.0313(17) -0.0144(15) -0.0015(14) 0.0013(15)
C16 0.043(2) 0.047(2) 0.036(2) -0.0195(18) -0.0066(17) 0.0038(18)

loop_
_atom_type_symbol
_atom_type_description
_atom_type_scat_dispersion_real
_atom_type_scat_dispersion_imag
_atom_type_scat_source
C C 0.0033 0.0016 'International Tables Vol C Tables 4.2.6.8 and 6.1.1.4'
H H 0.0000 0.0000 'International Tables Vol C Tables 4.2.6.8 and 6.1.1.4'
N N 0.0061 0.0033 'International Tables Vol C Tables 4.2.6.8 and 6.1.1.4'
S S 0.1246 0.1234 'International Tables Vol C Tables 4.2.6.8 and 6.1.1.4'

loop_
_geom_angle_atom_site_label_1
_geom_angle_atom_site_label_2
_geom_angle_atom_site_label_3
_geom_angle
_geom_angle_site_symmetry_1
_geom_angle_site_symmetry_3
C1 S1 C4 92.08(15) . .
C9 N1 C5 118.0(3) . .
C2 C1 C1 127.9(4) . 2_565
C2 C1 S1 110.6(2) . .
C1 C1 S1 121.5(3) 2_565 .
C1 C2 C3 113.1(3) . .
C4 C3 C2 113.8(3) . .
C3 C4 C5 130.6(3) . .
C3 C4 S1 110.3(2) . .
C5 C4 S1 119.1(2) . .
N1 C5 C6 121.3(3) . .
N1 C5 C4 115.7(3) . .
C6 C5 C4 123.0(3) . .
C7 C6 C5 119.3(3) . .
C6 C7 C8 120.4(3) . .
C7 C8 C9 115.8(3) . .
C7 C8 C10 124.5(3) . .
C9 C8 C10 119.7(3) . .
N1 C9 C8 125.2(3) . .
C8 C10 C11 116.4(3) . .
C12 C11 C10 113.4(3) . .
C11 C12 C13 113.4(3) . .
C14 C13 C12 114.9(3) . .
C15 C14 C13 114.1(3) . .
C16 C15 C14 113.4(3) . .

loop_
_geom_bond_atom_site_label_1
_geom_bond_atom_site_label_2
_geom_bond_distance
_geom_bond_site_symmetry_2
S1 C1 1.734(3) .
S1 C4 1.739(3) .
N1 C9 1.332(4) .
N1 C5 1.353(4) .
C1 C2 1.379(4) .
C1 C1 1.460(6) 2_565
C2 C3 1.404(4) .
C3 C4 1.373(4) .
C4 C5 1.464(4) .
C5 C6 1.395(4) .
C6 C7 1.387(4) .
C7 C8 1.389(4) .
C8 C9 1.399(4) .
C8 C10 1.511(4) .
C10 C11 1.531(4) .
C11 C12 1.519(4) .
C12 C13 1.521(4) .
C13 C14 1.519(4) .
C14 C15 1.519(4) .
C15 C16 1.516(5) .
